data_9016613
loop_
_publ_author_name
'Pekov, I. V.'
'Olysych, L. V.'
'Chukanov, N. V.'
'Zubkova, N. V.'
'Pushcharovsky D Yu'
'Van, K. V.'
'Giester, G.'
'Tillmanns, E.'

_publ_section_title
;
 Crystal chemistry of cancrinite-group minerals with an AB-type framework:
 A review and new data. I. Chemical and structural variations
 Note: Sample# mmf62633/2
;
_journal_name_full 'The Canadian Mineralogist'
_journal_page_first 1129
_journal_page_last 1150
_journal_paper_doi 10.3749/canmin.49.5.1129
_journal_volume 49
_journal_year 2012
_chemical_compound_source Dakhuunur
_chemical_formula_sum 'C0.805 H1.998 Al2.91 Ca0.81 Na2.915 O15.414 Si3.09'
_chemical_name_mineral Cancrinite
_space_group_IT_number 173
_symmetry_space_group_name_Hall 'P 6c'
_symmetry_space_group_name_H-M 'P 63'
_cell_angle_alpha 90
_cell_angle_beta 90
_cell_angle_gamma 120
_cell_formula_units_Z 2
_cell_length_a 12.613
_cell_length_b 12.613
_cell_length_c 5.124
_cell_volume 705.954
_database_code_amcsd 0018875
_exptl_crystal_density_diffrn 2.461
_cod_original_formula_sum 'Si3.09 Al2.91 O15.414 Na2.915 Ca.81 C.805 H1.998'
_cod_database_code 9016613

loop_
_space_group_symop_operation_xyz
x,y,z
x-y,x,1/2+z
-y,x-y,z
-x,-y,1/2+z
-x+y,-x,z
y,-x+y,1/2+z

loop_
_atom_site_label
_atom_site_fract_x
_atom_site_fract_y
_atom_site_fract_z
_atom_site_occupancy
_atom_site_U_iso_or_equiv
_atom_site_type_symbol
_atom_site_attached_hydrogens
Si1 0.32770 0.41029 0.75000 1.00000 0.00911 Si 0
Al2 0.07504 0.41252 0.75110 0.97000 0.00991 Al 0
Si2 0.07504 0.41252 0.75110 0.03000 0.00991 Si 0
O1 0.20285 0.40426 0.65820 1.00000 0.01560 O 0
O2 0.11270 0.56339 0.72810 1.00000 0.02040 O 0
O3 0.02932 0.34870 0.06080 1.00000 0.01620 O 0
O4 0.31292 0.35650 0.04300 1.00000 0.01610 O 0
Na 0.66667 0.33333 0.13800 0.81500 0.03820 Na 0
Wat 0.69100 0.37410 0.67900 0.33300 0.06100 O 2
NaA 0.12252 0.24759 0.29590 0.64000 0.02220 Na 0
CaA 0.12252 0.24759 0.29590 0.25000 0.02220 Ca 0
NaA* 0.14240 0.28660 0.28800 0.06000 0.02220 Na 0
CaA* 0.14240 0.28660 0.28800 0.02000 0.02220 Ca 0
C1 0.00000 0.00000 0.67510 0.43200 0.04400 C 0
OC1 0.05780 0.11860 0.67510 0.43200 0.04600 O 0
C2 0.00000 0.00000 0.91200 0.37300 0.03800 C 0
OC2 0.05900 0.11850 0.91200 0.37300 0.04400 O 0

loop_
_cod_changelog_entry_id
_cod_changelog_entry_author
_cod_changelog_entry_date
_cod_changelog_entry_text
1
;cod-tools version 3.8.0
Id: cif_guess_AMCSD_atom_types 9574 2023-05-10 09:00:05Z saulius
;
2023-05-10T18:57:12+03:00
;Derived atom types and hydrogen counts
from atom names that follow the AMCSD naming convention
(Wat == water, O-H == hydroxyl).
;

loop_
_cod_related_entry_id
_cod_related_entry_database
_cod_related_entry_code
1 AMCSD 0018875
